data_7158577
loop_
_publ_author_name
'Krishna, Anugam V.'
'Ramachary, Dhevalapally B.'

_publ_section_title
;
 The seven-step, one-pot regioselective synthesis of biologically
 important 3-aryllawsones: scope and applications.
;
_journal_issue 19
_journal_name_full 'Organic &amp; biomolecular chemistry'
_journal_page_first 3948
_journal_page_last 3954
_journal_paper_doi 10.1039/d2ob00438k
_journal_volume 20
_journal_year 2022
_chemical_formula_moiety 'C17 H12 O4'
_chemical_formula_sum 'C17 H12 O4'
_chemical_formula_weight 280.27
_space_group_crystal_system monoclinic
_space_group_IT_number 14
_space_group_name_Hall '-P 2ybc'
_space_group_name_H-M_alt 'P 1 21/c 1'
_atom_sites_solution_hydrogens mixed
_atom_sites_solution_primary dual
_audit_creation_date 2021-04-17
_audit_creation_method
;
Olex2 1.3-ac4
(compiled 2018.12.18 svn.r3554 for Rigaku Oxford Diffraction, GUI svn.r1)
;
_audit_update_record
;
2021-12-09 deposited with the CCDC.	2022-03-17 downloaded from the CCDC.
;
_cell_angle_alpha 90
_cell_angle_beta 95.455(4)
_cell_angle_gamma 90
_cell_formula_units_Z 4
_cell_length_a 10.4584(4)
_cell_length_b 3.9248(2)
_cell_length_c 31.2078(13)
_cell_measurement_reflns_used 3769
_cell_measurement_temperature 298.0(7)
_cell_measurement_theta_max 26.5150
_cell_measurement_theta_min 2.4480
_cell_volume 1275.19(10)
_computing_cell_refinement 'CrysAlisPro 1.171.40.35a (Rigaku OD, 2018)'
_computing_data_collection 'CrysAlisPro 1.171.40.35a (Rigaku OD, 2018)'
_computing_data_reduction 'CrysAlisPro 1.171.40.35a (Rigaku OD, 2018)'
_computing_molecular_graphics 'Olex2 (Dolomanov et al., 2009)'
_computing_publication_material 'Olex2 (Dolomanov et al., 2009)'
_computing_structure_refinement 'ShelXL (Sheldrick, 2015)'
_computing_structure_solution 'ShelXT (Sheldrick, 2015)'
_diffrn_ambient_environment air
_diffrn_ambient_temperature 298.0(7)
_diffrn_detector 'CCD plate'
_diffrn_detector_area_resol_mean 10.0000
_diffrn_detector_type HyPix3000
_diffrn_measured_fraction_theta_full 0.994
_diffrn_measured_fraction_theta_max 0.953
_diffrn_measurement_details
;
List of Runs (angles in degrees, time in seconds):

  # Type    Start    End  Width  t~exp~   \w     \q     \k     \f   Frames
#--------------------------------------------------------------------------
  1  \w    -10.00  89.00   0.50   10.08    --   16.22  30.00 -30.00  198
  2  \w     67.00  92.00   0.50   10.08    --   16.22   8.00 -56.00   50
  3  \w     41.00  66.00   0.50   10.08    --  -14.97   8.00 -56.00   50
  4  \w     -5.00  33.00   0.50   10.08    --   16.22   8.00 -56.00   76
  5  \w    -40.00  -8.00   0.50   10.08    --  -14.97   8.00 -56.00   64
  6  \w     17.00  68.00   0.50   10.08    --   16.22-125.00   0.00  102
  7  \w    -52.00 -13.00   0.50   10.08    --   16.22   8.00 -56.00   78
  8  \w    -36.00  20.00   0.50   10.08    --  -14.97 -94.00-120.00  112
  9  \w    -36.00  38.00   0.50   10.08    --   16.22 -94.00-150.00  148
 10  \w    -66.00 -39.00   0.50   10.08    --  -14.97 125.00-180.00   54
 11  \w    -55.00 -28.00   0.50   10.08    --  -14.97 125.00-150.00   54
 12  \w    -80.00   6.00   0.50   10.08    --  -14.97 -30.00 120.00  172
 13  \w     -9.00  16.00   0.50   10.08    --   16.22  -8.00 128.00   50
 14  \w    -40.00 -15.00   0.50   10.08    --  -14.97  -8.00 128.00   50
 15  \w    -44.00 -19.00   0.50   10.08    --  -14.97 -61.00 120.00   50
 16  \w    -72.00 -47.00   0.50   10.08    --  -14.97 -61.00 120.00   50
 17  \w    -52.00 -25.00   0.50   10.08    --  -14.97 125.00 120.00   54
;
_diffrn_measurement_device 'four-circle diffractometer'
_diffrn_measurement_device_type 'XtaLAB Synergy, Single source at offset/far, HyPix3000'
_diffrn_measurement_method '\w scans'
_diffrn_orient_matrix_type 'CrysAlisPro convention (1999,Acta A55,543-557)'
_diffrn_orient_matrix_UB_11 0.0398719000
_diffrn_orient_matrix_UB_12 -0.0268364000
_diffrn_orient_matrix_UB_13 0.0193845000
_diffrn_orient_matrix_UB_21 -0.0552007000
_diffrn_orient_matrix_UB_22 -0.0121278000
_diffrn_orient_matrix_UB_23 0.0114710000
_diffrn_orient_matrix_UB_31 -0.0022399000
_diffrn_orient_matrix_UB_32 -0.1783697000
_diffrn_orient_matrix_UB_33 -0.0036815000
_diffrn_radiation_monochromator mirror
_diffrn_radiation_probe x-ray
_diffrn_radiation_type MoK\a
_diffrn_radiation_wavelength 0.71073
_diffrn_reflns_av_R_equivalents 0.0449
_diffrn_reflns_av_unetI/netI 0.0501
_diffrn_reflns_Laue_measured_fraction_full 0.994
_diffrn_reflns_Laue_measured_fraction_max 0.953
_diffrn_reflns_limit_h_max 12
_diffrn_reflns_limit_h_min -13
_diffrn_reflns_limit_k_max 4
_diffrn_reflns_limit_k_min -4
_diffrn_reflns_limit_l_max 39
_diffrn_reflns_limit_l_min -38
_diffrn_reflns_number 9480
_diffrn_reflns_point_group_measured_fraction_full 0.994
_diffrn_reflns_point_group_measured_fraction_max 0.953
_diffrn_reflns_theta_full 25.242
_diffrn_reflns_theta_max 26.937
_diffrn_reflns_theta_min 1.956
_diffrn_source 'micro-focus sealed X-ray tube'
_diffrn_source_type 'PhotonJet (Mo) X-ray Source'
_exptl_absorpt_coefficient_mu 0.104
_exptl_absorpt_correction_T_max 1.00000
_exptl_absorpt_correction_T_min 0.52127
_exptl_absorpt_correction_type multi-scan
_exptl_absorpt_process_details
;
CrysAlisPro 1.171.40.35a (Rigaku Oxford Diffraction, 2018)
Empirical absorption correction using spherical harmonics,
 implemented in SCALE3 ABSPACK scaling algorithm.
;
_exptl_crystal_colour 'metallic reddish red'
_exptl_crystal_colour_lustre metallic
_exptl_crystal_colour_modifier reddish
_exptl_crystal_colour_primary red
_exptl_crystal_density_diffrn 1.460
_exptl_crystal_description plate
_exptl_crystal_F_000 584
_exptl_crystal_size_max 0.2
_exptl_crystal_size_mid 0.15
_exptl_crystal_size_min 0.1
_refine_diff_density_max 0.181
_refine_diff_density_min -0.189
_refine_diff_density_rms 0.046
_refine_ls_extinction_method none
_refine_ls_goodness_of_fit_ref 1.026
_refine_ls_hydrogen_treatment mixed
_refine_ls_matrix_type full
_refine_ls_number_parameters 195
_refine_ls_number_reflns 2604
_refine_ls_number_restraints 0
_refine_ls_restrained_S_all 1.026
_refine_ls_R_factor_all 0.0738
_refine_ls_R_factor_gt 0.0493
_refine_ls_shift/su_max 0.001
_refine_ls_shift/su_mean 0.000
_refine_ls_structure_factor_coef Fsqd
_refine_ls_weighting_details 'w=1/[\s^2^(Fo^2^)+(0.0735P)^2^] where P=(Fo^2^+2Fc^2^)/3'
_refine_ls_weighting_scheme calc
_refine_ls_wR_factor_gt 0.1259
_refine_ls_wR_factor_ref 0.1474
_reflns_Friedel_coverage 0.000
_reflns_number_gt 1741
_reflns_number_total 2604
_reflns_threshold_expression 'I > 2\s(I)'
_cod_data_source_file d2ob00438k4.cif
_cod_data_source_block dbr23
_cod_depositor_comments 'Adding full bibliography for 7158576--7158579.cif.'
_cod_database_code 7158577
_shelx_shelxl_version_number 2018/3
_chemical_oxdiff_formula 'C H N O'
_shelx_space_group_comment
;
The symmetry employed for this shelxl refinement is uniquely defined
by the following loop, which should always be used as a source of
symmetry information in preference to the above space-group names.
They are only intended as comments.
;
_shelx_estimated_absorpt_t_max 0.990
_shelx_estimated_absorpt_t_min 0.979
_reflns_odcompleteness_completeness 99.06
_reflns_odcompleteness_iscentric 1
_reflns_odcompleteness_theta 26.32
_olex2_refinement_description
;
1. Fixed Uiso
 At 1.2 times of:
  All C(H) groups
 At 1.5 times of:
  All C(H,H,H) groups
2.a Aromatic/amide H refined with riding coordinates:
 C16(H16), C13(H13), C5(H5), C1(H1), C14(H14), C2(H2), C4(H4), C3(H3A)
2.b Idealised Me refined as rotating group:
 C17(H17A,H17B,H17C)
;
_olex2_submission_original_sample_id DBR23
_olex2_submission_special_instructions 'No special instructions were received'
_oxdiff_exptl_absorpt_empirical_details
;
Empirical correction (ABSPACK) includes:
- Absorption correction using spherical harmonics
- Frame scaling
;
_oxdiff_exptl_absorpt_empirical_full_max 3.614
_oxdiff_exptl_absorpt_empirical_full_min 0.353

loop_
_space_group_symop_operation_xyz
'x, y, z'
'-x, y+1/2, -z+1/2'
'-x, -y, -z'
'x, -y-1/2, z-1/2'

loop_
_atom_site_label
_atom_site_type_symbol
_atom_site_fract_x
_atom_site_fract_y
_atom_site_fract_z
_atom_site_U_iso_or_equiv
_atom_site_adp_type
_atom_site_occupancy
_atom_site_site_symmetry_order
_atom_site_calc_flag
_atom_site_refinement_flags_posn
_atom_site_refinement_flags_adp
_atom_site_refinement_flags_occupancy
_atom_site_disorder_assembly
_atom_site_disorder_group
O3 O 0.56228(12) 0.0463(3) 0.45751(4) 0.0500(4) Uani 1 1 d . . . . .
O4 O 0.34540(10) 0.5131(4) 0.33208(4) 0.0547(4) Uani 1 1 d . . . . .
O2 O 0.77663(11) 0.1059(3) 0.42142(4) 0.0551(4) Uani 1 1 d . . . . .
O1 O 0.91325(11) 0.6551(4) 0.28259(4) 0.0547(4) Uani 1 1 d . . . . .
C10 C 0.68531(15) 0.3830(4) 0.35802(5) 0.0355(4) Uani 1 1 d . . . . .
C11 C 0.57051(15) 0.4833(4) 0.33560(5) 0.0355(4) Uani 1 1 d . . . . .
C6 C 0.32105(15) 0.2672(5) 0.41744(5) 0.0369(4) Uani 1 1 d . . . . .
C9 C 0.68195(15) 0.2189(4) 0.40015(5) 0.0376(4) Uani 1 1 d . . . . .
C8 C 0.55612(15) 0.1902(5) 0.41811(5) 0.0373(4) Uani 1 1 d . . . . .
C12 C 0.44526(15) 0.4345(4) 0.35333(5) 0.0386(5) Uani 1 1 d . . . . .
C16 C 0.80255(16) 0.4343(4) 0.34153(5) 0.0398(5) Uani 1 1 d . . . . .
H16 H 0.878538 0.367049 0.357147 0.048 Uiso 1 1 calc R . . . .
C7 C 0.44384(15) 0.2911(4) 0.39743(5) 0.0359(4) Uani 1 1 d . . . . .
C15 C 0.80511(16) 0.5869(5) 0.30150(6) 0.0418(5) Uani 1 1 d . . . . .
C13 C 0.57475(16) 0.6353(5) 0.29542(5) 0.0413(5) Uani 1 1 d . . . . .
H13 H 0.498854 0.704623 0.279924 0.050 Uiso 1 1 calc R . . . .
C5 C 0.31247(16) 0.3997(5) 0.45849(6) 0.0427(5) Uani 1 1 d . . . . .
H5 H 0.383755 0.503100 0.473139 0.051 Uiso 1 1 calc R . . . .
C1 C 0.21328(15) 0.1131(4) 0.39631(6) 0.0429(5) Uani 1 1 d . . . . .
H1 H 0.217142 0.024652 0.368814 0.051 Uiso 1 1 calc R . . . .
C14 C 0.69001(17) 0.6840(5) 0.27843(6) 0.0460(5) Uani 1 1 d . . . . .
H14 H 0.691240 0.782315 0.251357 0.055 Uiso 1 1 calc R . . . .
C2 C 0.10064(17) 0.0902(5) 0.41578(6) 0.0485(5) Uani 1 1 d . . . . .
H2 H 0.029440 -0.016472 0.401509 0.058 Uiso 1 1 calc R . . . .
C4 C 0.19872(17) 0.3785(5) 0.47762(6) 0.0486(5) Uani 1 1 d . . . . .
H4 H 0.193717 0.468640 0.504969 0.058 Uiso 1 1 calc R . . . .
C3 C 0.09294(17) 0.2243(5) 0.45626(6) 0.0504(5) Uani 1 1 d . . . . .
H3A H 0.016444 0.210727 0.469115 0.060 Uiso 1 1 calc R . . . .
C17 C 1.03372(16) 0.5543(5) 0.30388(6) 0.0533(5) Uani 1 1 d . . . . .
H17A H 1.101655 0.629559 0.287518 0.080 Uiso 1 1 calc GR . . . .
H17B H 1.036423 0.310616 0.306438 0.080 Uiso 1 1 calc GR . . . .
H17C H 1.044349 0.654825 0.332037 0.080 Uiso 1 1 calc GR . . . .
H3 H 0.6428(18) 0.016(5) 0.4633(7) 0.074(7) Uiso 1 1 d . . . . .

loop_
_atom_site_aniso_label
_atom_site_aniso_U_11
_atom_site_aniso_U_22
_atom_site_aniso_U_33
_atom_site_aniso_U_23
_atom_site_aniso_U_13
_atom_site_aniso_U_12
O3 0.0423(8) 0.0712(10) 0.0362(7) 0.0161(6) 0.0016(6) 0.0032(7)
O4 0.0407(7) 0.0809(10) 0.0411(8) 0.0110(7) -0.0032(6) 0.0093(7)
O2 0.0388(7) 0.0819(11) 0.0438(8) 0.0183(7) -0.0007(6) 0.0085(6)
O1 0.0447(7) 0.0748(11) 0.0458(8) 0.0133(7) 0.0103(6) -0.0018(7)
C10 0.0380(9) 0.0365(11) 0.0320(9) -0.0011(7) 0.0031(8) -0.0005(7)
C11 0.0385(9) 0.0368(10) 0.0310(9) -0.0011(7) 0.0018(8) 0.0003(7)
C6 0.0348(9) 0.0393(11) 0.0363(9) 0.0047(8) 0.0017(8) 0.0044(8)
C9 0.0352(9) 0.0426(11) 0.0341(9) -0.0006(8) -0.0016(8) 0.0011(8)
C8 0.0400(10) 0.0414(11) 0.0298(9) 0.0014(8) 0.0010(8) -0.0007(8)
C12 0.0392(10) 0.0413(11) 0.0343(9) -0.0038(8) -0.0012(8) 0.0025(8)
C16 0.0376(9) 0.0457(12) 0.0356(9) 0.0025(8) 0.0002(8) 0.0025(8)
C7 0.0363(9) 0.0390(11) 0.0322(9) -0.0018(7) 0.0017(8) 0.0007(7)
C15 0.0425(10) 0.0470(12) 0.0368(10) -0.0013(8) 0.0077(8) -0.0042(8)
C13 0.0417(10) 0.0472(12) 0.0336(9) 0.0032(8) -0.0036(8) 0.0015(8)
C5 0.0427(10) 0.0484(12) 0.0367(10) -0.0008(8) 0.0020(8) 0.0024(8)
C1 0.0395(10) 0.0476(12) 0.0409(10) -0.0005(8) 0.0004(8) 0.0016(8)
C14 0.0528(11) 0.0519(12) 0.0334(9) 0.0063(9) 0.0038(9) -0.0010(9)
C2 0.0370(10) 0.0520(13) 0.0559(12) 0.0060(10) 0.0007(9) 0.0000(9)
C4 0.0474(11) 0.0583(14) 0.0412(10) 0.0043(9) 0.0097(9) 0.0101(9)
C3 0.0417(10) 0.0573(13) 0.0540(12) 0.0117(10) 0.0141(10) 0.0095(9)
C17 0.0436(11) 0.0673(14) 0.0496(12) -0.0026(10) 0.0081(10) -0.0010(10)

loop_
_atom_type_symbol
_atom_type_description
_atom_type_scat_dispersion_real
_atom_type_scat_dispersion_imag
_atom_type_scat_source
C C 0.0033 0.0016 'International Tables Vol C Tables 4.2.6.8 and 6.1.1.4'
H H 0.0000 0.0000 'International Tables Vol C Tables 4.2.6.8 and 6.1.1.4'
O O 0.0106 0.0060 'International Tables Vol C Tables 4.2.6.8 and 6.1.1.4'

loop_
_geom_angle_atom_site_label_1
_geom_angle_atom_site_label_2
_geom_angle_atom_site_label_3
_geom_angle
_geom_angle_site_symmetry_1
_geom_angle_site_symmetry_3
_geom_angle_publ_flag
C8 O3 H3 102.3(16) . . ?
C15 O1 C17 118.80(14) . . ?
C11 C10 C9 118.87(15) . . ?
C11 C10 C16 121.61(15) . . ?
C16 C10 C9 119.52(14) . . ?
C10 C11 C12 121.88(15) . . ?
C10 C11 C13 118.37(16) . . ?
C13 C11 C12 119.75(14) . . ?
C5 C6 C7 119.84(15) . . ?
C1 C6 C7 121.55(15) . . ?
C1 C6 C5 118.60(16) . . ?
O2 C9 C10 123.98(16) . . ?
O2 C9 C8 118.00(15) . . ?
C10 C9 C8 118.02(14) . . ?
O3 C8 C9 114.16(13) . . ?
C7 C8 O3 121.64(16) . . ?
C7 C8 C9 124.19(15) . . ?
O4 C12 C11 120.30(15) . . ?
O4 C12 C7 120.94(16) . . ?
C11 C12 C7 118.76(14) . . ?
C10 C16 H16 120.4 . . ?
C15 C16 C10 119.29(15) . . ?
C15 C16 H16 120.4 . . ?
C6 C7 C12 119.90(13) . . ?
C8 C7 C6 122.05(15) . . ?
C8 C7 C12 118.05(16) . . ?
O1 C15 C16 124.54(16) . . ?
O1 C15 C14 115.94(16) . . ?
C16 C15 C14 119.51(16) . . ?
C11 C13 H13 119.7 . . ?
C14 C13 C11 120.69(15) . . ?
C14 C13 H13 119.7 . . ?
C6 C5 H5 119.7 . . ?
C4 C5 C6 120.51(16) . . ?
C4 C5 H5 119.7 . . ?
C6 C1 H1 119.7 . . ?
C2 C1 C6 120.51(17) . . ?
C2 C1 H1 119.7 . . ?
C15 C14 H14 119.7 . . ?
C13 C14 C15 120.51(16) . . ?
C13 C14 H14 119.7 . . ?
C1 C2 H2 119.8 . . ?
C3 C2 C1 120.39(17) . . ?
C3 C2 H2 119.8 . . ?
C5 C4 H4 119.9 . . ?
C3 C4 C5 120.13(18) . . ?
C3 C4 H4 119.9 . . ?
C2 C3 H3A 120.1 . . ?
C4 C3 C2 119.85(18) . . ?
C4 C3 H3A 120.1 . . ?
O1 C17 H17A 109.5 . . ?
O1 C17 H17B 109.5 . . ?
O1 C17 H17C 109.5 . . ?
H17A C17 H17B 109.5 . . ?
H17A C17 H17C 109.5 . . ?
H17B C17 H17C 109.5 . . ?

loop_
_geom_bond_atom_site_label_1
_geom_bond_atom_site_label_2
_geom_bond_distance
_geom_bond_site_symmetry_2
_geom_bond_publ_flag
O3 C8 1.3488(19) . ?
O3 H3 0.852(18) . ?
O4 C12 1.2225(17) . ?
O2 C9 1.2219(18) . ?
O1 C15 1.3511(19) . ?
O1 C17 1.4234(18) . ?
C10 C11 1.388(2) . ?
C10 C9 1.468(2) . ?
C10 C16 1.389(2) . ?
C11 C12 1.482(2) . ?
C11 C13 1.393(2) . ?
C6 C7 1.483(2) . ?
C6 C5 1.393(2) . ?
C6 C1 1.389(2) . ?
C9 C8 1.483(2) . ?
C8 C7 1.345(2) . ?
C12 C7 1.488(2) . ?
C16 H16 0.9300 . ?
C16 C15 1.388(2) . ?
C15 C14 1.396(2) . ?
C13 H13 0.9300 . ?
C13 C14 1.376(2) . ?
C5 H5 0.9300 . ?
C5 C4 1.383(2) . ?
C1 H1 0.9300 . ?
C1 C2 1.379(2) . ?
C14 H14 0.9300 . ?
C2 H2 0.9300 . ?
C2 C3 1.378(3) . ?
C4 H4 0.9300 . ?
C4 C3 1.376(2) . ?
C3 H3A 0.9300 . ?
C17 H17A 0.9600 . ?
C17 H17B 0.9600 . ?
C17 H17C 0.9600 . ?
